data_7708337
loop_
_publ_author_name
'Uzelac, Marina'
'Yuan, Kang'
'Nichol, Gary Stephen'
'Ingleson, Michael James'

_publ_section_title
;
 Formation of a hydride containing amido-zincate using pinacolborane
;
_journal_name_full 'Dalton Transactions'
_journal_paper_doi 10.1039/D1DT02580E
_journal_year 2021
_chemical_formula_moiety 'C23 H21 N3 Zn'
_chemical_formula_sum 'C23 H21 N3 Zn'
_chemical_formula_weight 404.80
_space_group_crystal_system monoclinic
_space_group_IT_number 14
_space_group_name_Hall '-P 2ybc'
_space_group_name_H-M_alt 'P 1 21/c 1'
_atom_sites_solution_hydrogens geom
_atom_sites_solution_primary dual
_audit_creation_date 2021-02-24
_audit_creation_method
;
Olex2 1.3
(compiled 2020.11.12 svn.r5f609507 for OlexSys, GUI svn.r6272)
;
_audit_update_record
;
2021-08-03 deposited with the CCDC.	2021-09-13 downloaded from the CCDC.
;
_cell_angle_alpha 90
_cell_angle_beta 105.724(2)
_cell_angle_gamma 90
_cell_formula_units_Z 4
_cell_length_a 9.8368(2)
_cell_length_b 14.6402(2)
_cell_length_c 14.2478(2)
_cell_measurement_reflns_used 17179
_cell_measurement_temperature 120.01(13)
_cell_measurement_theta_max 29.0610
_cell_measurement_theta_min 3.9980
_cell_volume 1975.08(6)
_computing_cell_refinement 'CrysAlisPro 1.171.40.53 (Rigaku OD, 2019)'
_computing_data_collection 'CrysAlisPro 1.171.40.53 (Rigaku OD, 2019)'
_computing_data_reduction 'CrysAlisPro 1.171.40.53 (Rigaku OD, 2019)'
_computing_molecular_graphics 'Olex2 1.3 (Dolomanov et al., 2009)'
_computing_publication_material 'Olex2 1.3 (Dolomanov et al., 2009)'
_computing_structure_refinement 'SHELXL 2018/3 (Sheldrick, 2015)'
_computing_structure_solution 'SHELXT 2018/2 (Sheldrick, 2018)'
_diffrn_ambient_environment N~2~
_diffrn_ambient_temperature 120.01(13)
_diffrn_detector 'CCD plate'
_diffrn_detector_area_resol_mean 8.0521
_diffrn_detector_type Eos
_diffrn_measured_fraction_theta_full 0.997
_diffrn_measured_fraction_theta_max 0.907
_diffrn_measurement_details
;
List of Runs (angles in degrees, time in seconds):

  # Type    Start    End  Width  t~exp~   \w     \q     \k     \f   Frames
#--------------------------------------------------------------------------
  1  \w    -35.00  54.00   1.00   20.00    --  -15.82  36.00  50.00   89
  2  \w    -85.00   4.00   1.00   20.00    --  -15.82 -36.00-106.00   89
  3  \w     -2.00  87.00   1.00   20.00    --   17.54  36.00  50.00   89
  4  \w    -52.00  37.00   1.00   20.00    --   17.54 -36.00-106.00   89
  5  \w    -39.00  11.00   1.00   20.00    --  -15.82 -77.00 120.00   50
  6  \w     -9.00  39.00   1.00   20.00    --   17.54  77.00 -60.00   48
  7  \w    -20.00  56.00   1.00   20.00    --   17.54 -99.00-120.00   76
  8  \w    -20.00  56.00   1.00   20.00    --   17.54 -99.00  60.00   76
  9  \w      1.00  85.00   1.00   20.00    --   17.54  57.00 -30.00   84
 10  \w     39.00  90.00   1.00   20.00    --   17.54 178.00-150.00   51
 11  \w    -39.00  11.00   1.00   20.00    --  -15.82 -77.00-180.00   50
 12  \w    -39.00  11.00   1.00   20.00    --  -15.82 -77.00  60.00   50
 13  \w    -20.00  56.00   1.00   20.00    --   17.54 -99.00 -30.00   76
 14  \w    -20.00   7.00   1.00   20.00    --   17.54 -99.00 150.00   27
 15  \w     -9.00  39.00   1.00   20.00    --   17.54  77.00 120.00   48
;
_diffrn_measurement_device 'four-circle diffractometer'
_diffrn_measurement_device_type 'Xcalibur, Eos'
_diffrn_measurement_method '\w scans'
_diffrn_orient_matrix_type 'CrysAlisPro convention (1999,Acta A55,543-557)'
_diffrn_orient_matrix_UB_11 0.0329427000
_diffrn_orient_matrix_UB_12 -0.0195921000
_diffrn_orient_matrix_UB_13 0.0460855000
_diffrn_orient_matrix_UB_21 0.0672531000
_diffrn_orient_matrix_UB_22 0.0105935000
_diffrn_orient_matrix_UB_23 -0.0064297000
_diffrn_orient_matrix_UB_31 -0.0015514000
_diffrn_orient_matrix_UB_32 0.0430259000
_diffrn_orient_matrix_UB_33 0.0225901000
_diffrn_radiation_monochromator graphite
_diffrn_radiation_probe x-ray
_diffrn_radiation_type 'Mo K\a'
_diffrn_radiation_wavelength 0.71073
_diffrn_reflns_av_R_equivalents 0.0329
_diffrn_reflns_av_unetI/netI 0.0223
_diffrn_reflns_Laue_measured_fraction_full 0.997
_diffrn_reflns_Laue_measured_fraction_max 0.907
_diffrn_reflns_limit_h_max 13
_diffrn_reflns_limit_h_min -13
_diffrn_reflns_limit_k_max 19
_diffrn_reflns_limit_k_min -20
_diffrn_reflns_limit_l_max 19
_diffrn_reflns_limit_l_min -18
_diffrn_reflns_number 43196
_diffrn_reflns_point_group_measured_fraction_full 0.997
_diffrn_reflns_point_group_measured_fraction_max 0.907
_diffrn_reflns_theta_full 25.242
_diffrn_reflns_theta_max 29.415
_diffrn_reflns_theta_min 3.281
_diffrn_source 'fine-focus sealed X-ray tube'
_diffrn_source_type 'Enhance (Mo) X-ray Source'
_exptl_absorpt_coefficient_mu 1.255
_exptl_absorpt_correction_T_max 1.00000
_exptl_absorpt_correction_T_min 0.86852
_exptl_absorpt_correction_type multi-scan
_exptl_absorpt_process_details
;
CrysAlisPro 1.171.40.53 (Rigaku Oxford Diffraction, 2019)
Empirical absorption correction using spherical harmonics,
 implemented in SCALE3 ABSPACK scaling algorithm.
;
_exptl_crystal_colour 'clear colourless'
_exptl_crystal_colour_lustre clear
_exptl_crystal_colour_primary colourless
_exptl_crystal_density_diffrn 1.361
_exptl_crystal_description plate
_exptl_crystal_F_000 840
_exptl_crystal_recrystallization_method
'The material was recrystallised by slow cooling of boiling 1,2-difluorobenzene solution to room temperature.'
_exptl_crystal_size_max 0.352
_exptl_crystal_size_mid 0.258
_exptl_crystal_size_min 0.099
_refine_diff_density_max 0.366
_refine_diff_density_min -0.296
_refine_diff_density_rms 0.063
_refine_ls_extinction_method none
_refine_ls_goodness_of_fit_ref 1.083
_refine_ls_hydrogen_treatment constr
_refine_ls_matrix_type full
_refine_ls_number_parameters 245
_refine_ls_number_reflns 4951
_refine_ls_number_restraints 0
_refine_ls_restrained_S_all 1.083
_refine_ls_R_factor_all 0.0397
_refine_ls_R_factor_gt 0.0312
_refine_ls_shift/su_max 0.001
_refine_ls_shift/su_mean 0.000
_refine_ls_structure_factor_coef Fsqd
_refine_ls_weighting_details 'w=1/[\s^2^(Fo^2^)+(0.0131P)^2^+2.6340P] where P=(Fo^2^+2Fc^2^)/3'
_refine_ls_weighting_scheme calc
_refine_ls_wR_factor_gt 0.0669
_refine_ls_wR_factor_ref 0.0698
_reflns_Friedel_coverage 0.000
_reflns_number_gt 4287
_reflns_number_total 4951
_reflns_threshold_expression 'I > 2\s(I)'
_cod_data_source_file d1dt02580e2.cif
_cod_data_source_block mu506_reprocess
_cod_database_code 7708337
_shelx_shelxl_version_number 2018/3
_chemical_oxdiff_formula 'C23 H21 N3 Zn'
_chemical_oxdiff_usercomment '120 K'
_shelx_space_group_comment
;
The symmetry employed for this shelxl refinement is uniquely defined
by the following loop, which should always be used as a source of
symmetry information in preference to the above space-group names.
They are only intended as comments.
;
_reflns_odcompleteness_completeness 99.69
_reflns_odcompleteness_iscentric 1
_reflns_odcompleteness_theta 26.32
_olex2_refinement_description
;
1. Fixed Uiso
 At 1.2 times of:
  All C(H) groups
 At 1.5 times of:
  All C(H,H,H) groups
2.a Aromatic/amide H refined with riding coordinates:
 C22(H22), C8(H8), C12(H12), C21(H21), C19(H19), C6(H6), C17(H17), C2(H2),
 C9(H9), C20(H20), C14(H14), C11(H11), C10(H10), C16(H16), C15(H15), C3(H3),
 C5(H5), C4(H4)
2.b Idealised Me refined as rotating group:
 C23(H23a,H23b,H23c)
;
_olex2_exptl_crystal_mounting_method 'The crystal was mountedon a MITIGEN holder in oil.'
_olex2_submission_special_instructions 'No special instructions were received'
_oxdiff_exptl_absorpt_empirical_details
;
Empirical correction (ABSPACK) includes:
- Absorption correction using spherical harmonics
- Frame scaling
;
_oxdiff_exptl_absorpt_empirical_full_max 1.215
_oxdiff_exptl_absorpt_empirical_full_min 0.906

loop_
_space_group_symop_operation_xyz
'x, y, z'
'-x, y+1/2, -z+1/2'
'-x, -y, -z'
'x, -y-1/2, z-1/2'

loop_
_atom_site_label
_atom_site_type_symbol
_atom_site_fract_x
_atom_site_fract_y
_atom_site_fract_z
_atom_site_U_iso_or_equiv
_atom_site_adp_type
_atom_site_occupancy
_atom_site_site_symmetry_order
_atom_site_calc_flag
_atom_site_refinement_flags_posn
_atom_site_refinement_flags_adp
_atom_site_refinement_flags_occupancy
_atom_site_disorder_assembly
_atom_site_disorder_group
Zn1 Zn 0.36833(2) 0.72499(2) 0.33521(2) 0.01502(6) Uani 1 1 d . . . . .
N2 N 0.33435(18) 0.62797(10) 0.22235(11) 0.0194(3) Uani 1 1 d . . . . .
N3 N 0.27276(16) 0.62150(10) 0.40114(10) 0.0144(3) Uani 1 1 d . . . . .
N1 N 0.37943(17) 0.50402(10) 0.33280(11) 0.0160(3) Uani 1 1 d . . . . .
C7 C 0.23036(19) 0.82735(12) 0.29483(12) 0.0155(3) Uani 1 1 d . . . . .
C22 C 0.19642(19) 0.64875(12) 0.46169(13) 0.0170(4) Uani 1 1 d . . . . .
H22 H 0.167030 0.709324 0.458559 0.020 Uiso 1 1 calc R U . . .
C18 C 0.30907(19) 0.53302(12) 0.40133(12) 0.0148(3) Uani 1 1 d . . . . .
C13 C 0.34405(19) 0.53743(12) 0.23621(13) 0.0165(3) Uani 1 1 d . . . . .
C8 C 0.2755(2) 0.91852(13) 0.30474(13) 0.0183(4) Uani 1 1 d . . . . .
H8 H 0.371639 0.930452 0.327707 0.022 Uiso 1 1 calc R U . . .
C1 C 0.5739(2) 0.73732(12) 0.40197(14) 0.0185(4) Uani 1 1 d . . . . .
C12 C 0.0837(2) 0.81494(14) 0.25969(14) 0.0211(4) Uani 1 1 d . . . . .
H12 H 0.048245 0.755727 0.251032 0.025 Uiso 1 1 calc R U . . .
C23 C 0.4457(2) 0.41331(12) 0.34807(14) 0.0198(4) Uani 1 1 d . . . . .
H23A H 0.495564 0.406096 0.415599 0.030 Uiso 1 1 calc R U . . .
H23B H 0.510729 0.407458 0.308879 0.030 Uiso 1 1 calc R U . . .
H23C H 0.374169 0.367101 0.329701 0.030 Uiso 1 1 calc R U . . .
C21 C 0.1596(2) 0.59228(13) 0.52765(14) 0.0207(4) Uani 1 1 d . . . . .
H21 H 0.107383 0.613630 0.568616 0.025 Uiso 1 1 calc R U . . .
C19 C 0.2773(2) 0.47127(12) 0.46745(13) 0.0197(4) Uani 1 1 d . . . . .
H19 H 0.305621 0.410578 0.468544 0.024 Uiso 1 1 calc R U . . .
C6 C 0.6779(2) 0.71633(13) 0.35460(16) 0.0243(4) Uani 1 1 d . . . . .
H6 H 0.650136 0.692056 0.291973 0.029 Uiso 1 1 calc R U . . .
C17 C 0.2992(3) 0.66013(14) 0.13063(14) 0.0292(5) Uani 1 1 d . . . . .
H17 H 0.289639 0.722944 0.121474 0.035 Uiso 1 1 calc R U . . .
C2 C 0.6243(2) 0.77342(13) 0.49612(15) 0.0233(4) Uani 1 1 d . . . . .
H2 H 0.559273 0.789536 0.530023 0.028 Uiso 1 1 calc R U . . .
C9 C 0.1824(2) 0.99207(13) 0.28168(15) 0.0254(4) Uani 1 1 d . . . . .
H9 H 0.216920 1.051547 0.288642 0.031 Uiso 1 1 calc R U . . .
C20 C 0.2036(2) 0.50177(13) 0.53074(14) 0.0222(4) Uani 1 1 d . . . . .
H20 H 0.183200 0.461742 0.575750 0.027 Uiso 1 1 calc R U . . .
C14 C 0.3215(2) 0.47698(13) 0.15766(14) 0.0238(4) Uani 1 1 d . . . . .
H14 H 0.328540 0.414253 0.168157 0.029 Uiso 1 1 calc R U . . .
C11 C -0.0107(2) 0.88756(16) 0.23732(16) 0.0309(5) Uani 1 1 d . . . . .
H11 H -0.107146 0.876334 0.214882 0.037 Uiso 1 1 calc R U . . .
C10 C 0.0386(2) 0.97643(15) 0.24839(16) 0.0318(5) Uani 1 1 d . . . . .
H10 H -0.024176 1.025177 0.233611 0.038 Uiso 1 1 calc R U . . .
C16 C 0.2767(3) 0.60540(15) 0.04972(15) 0.0371(6) Uani 1 1 d . . . . .
H16 H 0.254141 0.630161 -0.012706 0.045 Uiso 1 1 calc R U . . .
C15 C 0.2888(3) 0.51173(15) 0.06445(15) 0.0347(5) Uani 1 1 d . . . . .
H15 H 0.274876 0.472460 0.011382 0.042 Uiso 1 1 calc R U . . .
C3 C 0.7678(2) 0.78623(14) 0.54121(18) 0.0324(5) Uani 1 1 d . . . . .
H3 H 0.796993 0.808709 0.604550 0.039 Uiso 1 1 calc R U . . .
C5 C 0.8219(2) 0.73066(15) 0.39838(19) 0.0333(5) Uani 1 1 d . . . . .
H5 H 0.887719 0.716668 0.364466 0.040 Uiso 1 1 calc R U . . .
C4 C 0.8661(2) 0.76538(15) 0.4914(2) 0.0397(6) Uani 1 1 d . . . . .
H4 H 0.961795 0.774759 0.520525 0.048 Uiso 1 1 calc R U . . .

loop_
_atom_site_aniso_label
_atom_site_aniso_U_11
_atom_site_aniso_U_22
_atom_site_aniso_U_33
_atom_site_aniso_U_23
_atom_site_aniso_U_13
_atom_site_aniso_U_12
Zn1 0.01811(11) 0.01211(10) 0.01556(10) 0.00086(8) 0.00579(8) 0.00095(8)
N2 0.0296(9) 0.0142(7) 0.0156(7) 0.0006(6) 0.0083(7) 0.0027(6)
N3 0.0171(7) 0.0138(7) 0.0127(7) -0.0004(5) 0.0045(6) -0.0003(6)
N1 0.0210(8) 0.0127(7) 0.0147(7) 0.0020(6) 0.0060(6) 0.0038(6)
C7 0.0200(9) 0.0161(8) 0.0115(8) 0.0014(6) 0.0064(7) 0.0013(7)
C22 0.0185(9) 0.0153(8) 0.0171(8) -0.0020(7) 0.0050(7) 0.0007(7)
C18 0.0157(8) 0.0147(8) 0.0129(8) -0.0013(6) 0.0018(7) -0.0003(7)
C13 0.0194(9) 0.0162(8) 0.0152(8) 0.0016(7) 0.0070(7) 0.0018(7)
C8 0.0223(9) 0.0188(9) 0.0150(8) -0.0001(7) 0.0071(7) -0.0003(7)
C1 0.0189(9) 0.0111(8) 0.0261(9) 0.0049(7) 0.0074(8) 0.0014(7)
C12 0.0218(10) 0.0223(9) 0.0196(9) 0.0035(7) 0.0060(8) -0.0006(8)
C23 0.0243(10) 0.0148(8) 0.0208(9) 0.0017(7) 0.0073(8) 0.0059(7)
C21 0.0255(10) 0.0200(9) 0.0193(9) -0.0022(7) 0.0105(8) -0.0015(8)
C19 0.0281(10) 0.0133(8) 0.0180(9) 0.0011(7) 0.0071(8) 0.0001(7)
C6 0.0260(10) 0.0195(9) 0.0298(10) 0.0057(8) 0.0115(9) 0.0033(8)
C17 0.0547(14) 0.0171(9) 0.0182(9) 0.0038(7) 0.0139(10) 0.0097(9)
C2 0.0239(10) 0.0153(9) 0.0298(10) 0.0005(8) 0.0061(8) 0.0031(8)
C9 0.0406(12) 0.0145(9) 0.0233(10) 0.0016(7) 0.0125(9) 0.0042(8)
C20 0.0314(11) 0.0192(9) 0.0179(9) 0.0013(7) 0.0097(8) -0.0037(8)
C14 0.0375(12) 0.0151(9) 0.0201(9) -0.0018(7) 0.0101(9) 0.0031(8)
C11 0.0199(10) 0.0397(13) 0.0329(12) 0.0079(10) 0.0070(9) 0.0062(9)
C10 0.0342(12) 0.0299(11) 0.0337(12) 0.0079(9) 0.0132(10) 0.0164(10)
C16 0.0720(18) 0.0241(11) 0.0160(10) 0.0024(8) 0.0132(11) 0.0126(11)
C15 0.0631(16) 0.0240(10) 0.0165(10) -0.0049(8) 0.0102(10) 0.0071(11)
C3 0.0304(11) 0.0192(10) 0.0399(13) -0.0055(9) -0.0038(10) 0.0010(9)
C5 0.0237(10) 0.0254(11) 0.0560(15) 0.0102(10) 0.0199(10) 0.0039(9)
C4 0.0175(10) 0.0229(11) 0.0723(18) 0.0020(11) 0.0011(11) -0.0010(9)

loop_
_atom_type_symbol
_atom_type_description
_atom_type_scat_dispersion_real
_atom_type_scat_dispersion_imag
_atom_type_scat_source
C C 0.0033 0.0016 'International Tables Vol C Tables 4.2.6.8 and 6.1.1.4'
H H 0.0000 0.0000 'International Tables Vol C Tables 4.2.6.8 and 6.1.1.4'
N N 0.0061 0.0033 'International Tables Vol C Tables 4.2.6.8 and 6.1.1.4'
Zn Zn 0.2839 1.4301 'International Tables Vol C Tables 4.2.6.8 and 6.1.1.4'

loop_
_geom_angle_atom_site_label_1
_geom_angle_atom_site_label_2
_geom_angle_atom_site_label_3
_geom_angle
_geom_angle_site_symmetry_1
_geom_angle_site_symmetry_3
_geom_angle_publ_flag
N2 Zn1 N3 81.90(6) . . ?
C7 Zn1 N2 109.35(7) . . ?
C7 Zn1 N3 108.28(6) . . ?
C1 Zn1 N2 110.85(7) . . ?
C1 Zn1 N3 111.43(7) . . ?
C1 Zn1 C7 126.20(7) . . ?
C13 N2 Zn1 124.42(12) . . ?
C13 N2 C17 118.65(16) . . ?
C17 N2 Zn1 116.92(13) . . ?
C22 N3 Zn1 117.40(12) . . ?
C18 N3 Zn1 122.52(12) . . ?
C18 N3 C22 118.55(15) . . ?
C18 N1 C13 122.28(15) . . ?
C18 N1 C23 116.88(14) . . ?
C13 N1 C23 116.07(14) . . ?
C8 C7 Zn1 120.88(14) . . ?
C8 C7 C12 115.18(17) . . ?
C12 C7 Zn1 123.87(14) . . ?
N3 C22 H22 118.1 . . ?
N3 C22 C21 123.77(17) . . ?
C21 C22 H22 118.1 . . ?
N3 C18 N1 118.05(15) . . ?
N3 C18 C19 121.07(16) . . ?
C19 C18 N1 120.88(16) . . ?
N2 C13 N1 118.37(16) . . ?
N2 C13 C14 121.29(17) . . ?
C14 C13 N1 120.34(16) . . ?
C7 C8 H8 118.6 . . ?
C9 C8 C7 122.85(18) . . ?
C9 C8 H8 118.6 . . ?
C6 C1 Zn1 121.81(15) . . ?
C2 C1 Zn1 122.65(14) . . ?
C2 C1 C6 115.39(18) . . ?
C7 C12 H12 118.7 . . ?
C11 C12 C7 122.70(19) . . ?
C11 C12 H12 118.6 . . ?
N1 C23 H23A 109.5 . . ?
N1 C23 H23B 109.5 . . ?
N1 C23 H23C 109.5 . . ?
H23A C23 H23B 109.5 . . ?
H23A C23 H23C 109.5 . . ?
H23B C23 H23C 109.5 . . ?
C22 C21 H21 121.4 . . ?
C22 C21 C20 117.26(17) . . ?
C20 C21 H21 121.4 . . ?
C18 C19 H19 120.5 . . ?
C20 C19 C18 118.99(17) . . ?
C20 C19 H19 120.5 . . ?
C1 C6 H6 118.9 . . ?
C5 C6 C1 122.3(2) . . ?
C5 C6 H6 118.9 . . ?
N2 C17 H17 118.2 . . ?
N2 C17 C16 123.59(19) . . ?
C16 C17 H17 118.2 . . ?
C1 C2 H2 118.6 . . ?
C3 C2 C1 122.80(19) . . ?
C3 C2 H2 118.6 . . ?
C8 C9 H9 120.1 . . ?
C10 C9 C8 119.86(19) . . ?
C10 C9 H9 120.1 . . ?
C21 C20 H20 119.9 . . ?
C19 C20 C21 120.22(17) . . ?
C19 C20 H20 119.9 . . ?
C13 C14 H14 120.5 . . ?
C15 C14 C13 118.94(18) . . ?
C15 C14 H14 120.5 . . ?
C12 C11 H11 120.0 . . ?
C10 C11 C12 120.1(2) . . ?
C10 C11 H11 120.0 . . ?
C9 C10 C11 119.30(19) . . ?
C9 C10 H10 120.3 . . ?
C11 C10 H10 120.3 . . ?
C17 C16 H16 121.2 . . ?
C17 C16 C15 117.55(19) . . ?
C15 C16 H16 121.2 . . ?
C14 C15 C16 119.95(19) . . ?
C14 C15 H15 120.0 . . ?
C16 C15 H15 120.0 . . ?
C2 C3 H3 120.1 . . ?
C4 C3 C2 119.7(2) . . ?
C4 C3 H3 120.1 . . ?
C6 C5 H5 119.9 . . ?
C4 C5 C6 120.2(2) . . ?
C4 C5 H5 119.9 . . ?
C3 C4 H4 120.2 . . ?
C5 C4 C3 119.6(2) . . ?
C5 C4 H4 120.2 . . ?

loop_
_geom_bond_atom_site_label_1
_geom_bond_atom_site_label_2
_geom_bond_distance
_geom_bond_site_symmetry_2
_geom_bond_publ_flag
Zn1 N2 2.1032(15) . ?
Zn1 N3 2.1309(15) . ?
Zn1 C7 1.9988(18) . ?
Zn1 C1 1.9964(19) . ?
N2 C13 1.340(2) . ?
N2 C17 1.343(2) . ?
N3 C22 1.349(2) . ?
N3 C18 1.343(2) . ?
N1 C18 1.407(2) . ?
N1 C13 1.412(2) . ?
N1 C23 1.469(2) . ?
C7 C8 1.402(3) . ?
C7 C12 1.405(3) . ?
C22 H22 0.9300 . ?
C22 C21 1.372(3) . ?
C18 C19 1.401(2) . ?
C13 C14 1.397(3) . ?
C8 H8 0.9300 . ?
C8 C9 1.393(3) . ?
C1 C6 1.403(3) . ?
C1 C2 1.401(3) . ?
C12 H12 0.9300 . ?
C12 C11 1.390(3) . ?
C23 H23A 0.9600 . ?
C23 H23B 0.9600 . ?
C23 H23C 0.9600 . ?
C21 H21 0.9300 . ?
C21 C20 1.391(3) . ?
C19 H19 0.9300 . ?
C19 C20 1.376(3) . ?
C6 H6 0.9300 . ?
C6 C5 1.400(3) . ?
C17 H17 0.9300 . ?
C17 C16 1.372(3) . ?
C2 H2 0.9300 . ?
C2 C3 1.396(3) . ?
C9 H9 0.9300 . ?
C9 C10 1.384(3) . ?
C20 H20 0.9300 . ?
C14 H14 0.9300 . ?
C14 C15 1.376(3) . ?
C11 H11 0.9300 . ?
C11 C10 1.383(3) . ?
C10 H10 0.9300 . ?
C16 H16 0.9300 . ?
C16 C15 1.387(3) . ?
C15 H15 0.9300 . ?
C3 H3 0.9300 . ?
C3 C4 1.381(3) . ?
C5 H5 0.9300 . ?
C5 C4 1.375(4) . ?
C4 H4 0.9300 . ?

loop_
_geom_torsion_atom_site_label_1
_geom_torsion_atom_site_label_2
_geom_torsion_atom_site_label_3
_geom_torsion_atom_site_label_4
_geom_torsion
_geom_torsion_site_symmetry_1
_geom_torsion_site_symmetry_2
_geom_torsion_site_symmetry_3
_geom_torsion_site_symmetry_4
_geom_torsion_publ_flag
Zn1 N2 C13 N1 0.0(2) . . . . ?
Zn1 N2 C13 C14 -179.28(14) . . . . ?
Zn1 N2 C17 C16 178.6(2) . . . . ?
Zn1 N3 C22 C21 -162.67(15) . . . . ?
Zn1 N3 C18 N1 -19.2(2) . . . . ?
Zn1 N3 C18 C19 161.14(14) . . . . ?
Zn1 C7 C8 C9 -177.04(14) . . . . ?
Zn1 C7 C12 C11 176.24(15) . . . . ?
Zn1 C1 C6 C5 175.51(15) . . . . ?
Zn1 C1 C2 C3 -176.82(15) . . . . ?
N2 C13 C14 C15 0.0(3) . . . . ?
N2 C17 C16 C15 1.2(4) . . . . ?
N3 C22 C21 C20 -0.5(3) . . . . ?
N3 C18 C19 C20 2.2(3) . . . . ?
N1 C18 C19 C20 -177.54(17) . . . . ?
N1 C13 C14 C15 -179.2(2) . . . . ?
C7 C8 C9 C10 0.7(3) . . . . ?
C7 C12 C11 C10 0.7(3) . . . . ?
C22 N3 C18 N1 175.31(16) . . . . ?
C22 N3 C18 C19 -4.4(3) . . . . ?
C22 C21 C20 C19 -1.9(3) . . . . ?
C18 N3 C22 C21 3.6(3) . . . . ?
C18 N1 C13 N2 49.9(2) . . . . ?
C18 N1 C13 C14 -130.80(19) . . . . ?
C18 C19 C20 C21 1.1(3) . . . . ?
C13 N2 C17 C16 -2.1(3) . . . . ?
C13 N1 C18 N3 -38.7(2) . . . . ?
C13 N1 C18 C19 140.99(18) . . . . ?
C13 C14 C15 C16 -0.9(4) . . . . ?
C8 C7 C12 C11 -0.7(3) . . . . ?
C8 C9 C10 C11 -0.8(3) . . . . ?
C1 C6 C5 C4 0.8(3) . . . . ?
C1 C2 C3 C4 1.9(3) . . . . ?
C12 C7 C8 C9 0.0(3) . . . . ?
C12 C11 C10 C9 0.1(3) . . . . ?
C23 N1 C18 N3 166.72(16) . . . . ?
C23 N1 C18 C19 -13.6(3) . . . . ?
C23 N1 C13 N2 -155.32(17) . . . . ?
C23 N1 C13 C14 24.0(3) . . . . ?
C6 C1 C2 C3 -1.2(3) . . . . ?
C6 C5 C4 C3 -0.2(3) . . . . ?
C17 N2 C13 N1 -179.28(18) . . . . ?
C17 N2 C13 C14 1.4(3) . . . . ?
C17 C16 C15 C14 0.4(4) . . . . ?
C2 C1 C6 C5 -0.1(3) . . . . ?
C2 C3 C4 C5 -1.1(3) . . . . ?
